data_2225384
loop_
_publ_author_name
'Boh\'orquez, Arnold R. Romero'
'Kouznetsov, Vladimir V.'
'Gonz\'alez, Teresa'
'Brice\~no, Alexander'

_publ_section_title 2-Ethyl-6-(2-pyridyl)-5,6,6a,11b-tetrahydro-7<i>H</i>-indeno[2,1-<i>c</i>]quinoline
_journal_coeditor_code TK2615
_journal_issue 3
_journal_name_full 'Acta Crystallographica Section E'
_journal_page_first o680
_journal_page_last o681
_journal_paper_doi 10.1107/S1600536810005805
_journal_volume 66
_journal_year 2010
_chemical_formula_iupac 'C23 H22 N2'
_chemical_formula_moiety 'C23 H22 N2'
_chemical_formula_sum 'C23 H22 N2'
_chemical_formula_weight 326.43
_chemical_name_common
;
2-Ethyl-6-(2-pyridinyl)-5,6,6a,11b-tetrahydro-7<i>H</i>
-indeno[2,1-<i>c</i>]quinoline
;
_chemical_name_systematic
;
2-Ethyl-6-(2-pyridyl)-5,6,6a,11b-tetrahydro-7<i>H</i>
-indeno[2,1-<i>c</i>]quinoline
;
_space_group_IT_number 14
_symmetry_cell_setting monoclinic
_symmetry_space_group_name_Hall '-P 2ybc'
_symmetry_space_group_name_H-M 'P 1 21/c 1'
_atom_sites_solution_hydrogens geom
_atom_sites_solution_primary direct
_atom_sites_solution_secondary difmap
_audit_creation_method SHELXL-97
_cell_angle_alpha 90
_cell_angle_beta 101.168(6)
_cell_angle_gamma 90
_cell_formula_units_Z 4
_cell_length_a 13.241(4)
_cell_length_b 15.801(4)
_cell_length_c 8.789(2)
_cell_measurement_reflns_used 11041
_cell_measurement_temperature 293(2)
_cell_measurement_theta_max 27.7
_cell_measurement_theta_min 1.6
_cell_volume 1804.0(8)
_computing_cell_refinement 'CrystalClear (Rigaku, 2002)'
_computing_data_collection 'CrystalClear (Rigaku, 2002)'
_computing_data_reduction 'CrystalClear (Rigaku, 2002)'
_computing_molecular_graphics
;
SHELXTL-NT (Sheldrick, 2008) and DIAMOND (Brandenburg, 1998)
;
_computing_publication_material
;
SHELXTL-NT (Sheldrick, 2008) and PLATON (Spek, 2009)
;
_computing_structure_refinement 'SHELXTL-NT  (Sheldrick, 2008)'
_computing_structure_solution 'SHELXTL-NT  (Sheldrick, 2008)'
_diffrn_ambient_temperature 293(2)
_diffrn_measured_fraction_theta_full 0.993
_diffrn_measured_fraction_theta_max 0.85
_diffrn_measurement_device 'Mercury (2x2 bin mode)'
_diffrn_measurement_device_type 'Rigaku AFC7S Mercury'
_diffrn_measurement_method '\w '
_diffrn_radiation_monochromator graphite
_diffrn_radiation_source 'Normal-focus sealed tube'
_diffrn_radiation_type MoK\a
_diffrn_radiation_wavelength 0.71073
_diffrn_reflns_av_R_equivalents 0.044
_diffrn_reflns_av_sigmaI/netI 0.036
_diffrn_reflns_limit_h_max 15
_diffrn_reflns_limit_h_min -15
_diffrn_reflns_limit_k_max 20
_diffrn_reflns_limit_k_min -18
_diffrn_reflns_limit_l_max 11
_diffrn_reflns_limit_l_min -11
_diffrn_reflns_number 20284
_diffrn_reflns_theta_full 25.0
_diffrn_reflns_theta_max 28.0
_diffrn_reflns_theta_min 2.0
_diffrn_standards_decay_% 0
_diffrn_standards_interval_count 0
_diffrn_standards_interval_time 0
_diffrn_standards_number 0
_exptl_absorpt_coefficient_mu 0.070
_exptl_absorpt_correction_T_max 0.981
_exptl_absorpt_correction_T_min 0.971
_exptl_absorpt_correction_type multi-scan
_exptl_absorpt_process_details '(Jacobson, 1998)'
_exptl_crystal_colour Yellow
_exptl_crystal_density_diffrn 1.202
_exptl_crystal_density_method 'not measured'
_exptl_crystal_description Block
_exptl_crystal_F_000 696
_exptl_crystal_size_max 0.30
_exptl_crystal_size_mid 0.28
_exptl_crystal_size_min 0.26
_refine_diff_density_max 0.25
_refine_diff_density_min -0.20
_refine_ls_extinction_method none
_refine_ls_goodness_of_fit_ref 1.07
_refine_ls_hydrogen_treatment constr
_refine_ls_matrix_type full
_refine_ls_number_parameters 226
_refine_ls_number_reflns 3688
_refine_ls_number_restraints 0
_refine_ls_restrained_S_all 1.07
_refine_ls_R_factor_all 0.095
_refine_ls_R_factor_gt 0.058
_refine_ls_shift/su_max_lt 0.001
_refine_ls_shift/su_mean 0.000
_refine_ls_structure_factor_coef Fsqd
_refine_ls_weighting_details 'calc w=1/[\s^2^(Fo^2^)+(0.0698P)^2^+0.2578P] where P=(Fo^2^+2Fc^2^)/3'
_refine_ls_weighting_scheme calc
_refine_ls_wR_factor_gt 0.133
_refine_ls_wR_factor_ref 0.157
_reflns_number_gt 2420
_reflns_number_total 3688
_reflns_threshold_expression I>2\s(I)
_cod_data_source_file tk2615.cif
_cod_data_source_block I
_cod_depositor_comments
;
The following automatic conversions were performed:
'_symmetry_cell_setting' value 'Monoclinic' changed to 'monoclinic'
according to '/home/saulius/struct/CIF-dictionaries/cif_core.dic'
dictionary named 'cif_core.dic' version 2.4.1 from 2010-06-29.

Automatic conversion script
Id: cif_fix_enum 1527 2010-12-29 10:47:43Z saulius 

The following automatic conversions were performed:

'_symmetry_cell_setting' value 'Monoclinic' changed to 'monoclinic'
according to /home/saulius/struct/CIF-dictionaries/cif_core.dic
dictionary named 'cif_core.dic' version 2.4.1 from 2010-06-29.

Automatic conversion script
Id: cif_fix_values 1715 2011-07-08 13:25:40Z adriana 
;
_cod_original_sg_symbol_H-M 'P 21/c'
_cod_database_code 2225384
_cod_database_fobs_code 2225384

loop_
_symmetry_equiv_pos_as_xyz
'x, y, z'
'-x, y+1/2, -z+1/2'
'-x, -y, -z'
'x, -y-1/2, z-1/2'

loop_
_atom_site_type_symbol
_atom_site_label
_atom_site_fract_x
_atom_site_fract_y
_atom_site_fract_z
_atom_site_U_iso_or_equiv
_atom_site_adp_type
_atom_site_calc_flag
_atom_site_refinement_flags
_atom_site_occupancy
_atom_site_disorder_assembly
_atom_site_disorder_group
N N1 0.02307(11) 0.64024(9) 0.43799(17) 0.0490(4) Uani d . 1 . .
H H1N -0.0192 0.6589 0.3565 0.059 Uiso d R 1 . .
N N2 -0.13358(12) 0.73555(10) 0.68890(19) 0.0562(4) Uani d . 1 . .
C C1 0.00785(13) 0.68474(11) 0.5771(2) 0.0460(4) Uani d . 1 . .
H H1 0.0242 0.7447 0.5668 0.055 Uiso calc R 1 . .
C C2 0.07995(13) 0.64878(11) 0.7193(2) 0.0458(4) Uani d . 1 . .
H H2 0.0741 0.6845 0.8084 0.055 Uiso calc R 1 . .
C C3 0.05427(14) 0.55713(11) 0.7591(2) 0.0528(5) Uani d . 1 . .
H H3A 0.0073 0.5563 0.8311 0.063 Uiso calc R 1 . .
H H3B 0.0237 0.5261 0.6663 0.063 Uiso calc R 1 . .
C C4 0.15662(15) 0.52035(11) 0.8317(2) 0.0499(5) Uani d . 1 . .
C C5 0.17744(17) 0.44613(13) 0.9155(2) 0.0636(6) Uani d . 1 . .
H H5 0.1240 0.4127 0.9366 0.076 Uiso calc R 1 . .
C C6 0.2788(2) 0.42241(15) 0.9675(3) 0.0744(7) Uani d . 1 . .
H H6 0.2934 0.3721 1.0223 0.089 Uiso calc R 1 . .
C C7 0.35794(19) 0.47219(16) 0.9391(3) 0.0766(7) Uani d . 1 . .
H H7 0.4257 0.4555 0.9753 0.092 Uiso calc R 1 . .
C C8 0.33764(16) 0.54720(14) 0.8568(2) 0.0653(6) Uani d . 1 . .
H H8 0.3915 0.5811 0.8387 0.078 Uiso calc R 1 . .
C C9 0.23611(14) 0.57118(11) 0.8019(2) 0.0485(5) Uani d . 1 . .
C C10 0.19475(13) 0.64765(11) 0.7040(2) 0.0456(4) Uani d . 1 . .
H H10 0.2292 0.6992 0.7495 0.055 Uiso calc R 1 . .
C C11 0.20897(13) 0.63816(10) 0.5372(2) 0.0434(4) Uani d . 1 . .
C C12 0.30732(15) 0.63126(11) 0.5033(2) 0.0523(5) Uani d . 1 . .
H H12 0.3636 0.6365 0.5845 0.063 Uiso calc R 1 . .
C C13 0.32582(15) 0.61707(12) 0.3557(2) 0.0540(5) Uani d . 1 . .
C C14 0.24015(16) 0.60999(12) 0.2362(2) 0.0545(5) Uani d . 1 . .
H H14 0.2494 0.5997 0.1356 0.065 Uiso calc R 1 . .
C C15 0.14227(14) 0.61795(11) 0.2647(2) 0.0485(5) Uani d . 1 . .
H H15 0.0864 0.6128 0.1828 0.058 Uiso calc R 1 . .
C C16 0.12446(13) 0.63354(10) 0.4138(2) 0.0427(4) Uani d . 1 . .
C C17 0.43476(17) 0.60998(15) 0.3268(3) 0.0731(7) Uani d . 1 . .
H H17A 0.4802 0.5943 0.4230 0.088 Uiso calc R 1 . .
H H17B 0.4371 0.5649 0.2526 0.088 Uiso calc R 1 . .
C C18 0.4737(2) 0.6887(2) 0.2677(5) 0.1291(13) Uani d . 1 . .
H H18A 0.5427 0.6798 0.2520 0.194 Uiso calc R 1 . .
H H18B 0.4734 0.7334 0.3416 0.194 Uiso calc R 1 . .
H H18C 0.4303 0.7040 0.1710 0.194 Uiso calc R 1 . .
C C19 -0.10323(13) 0.67742(11) 0.5962(2) 0.0459(4) Uani d . 1 . .
C C20 -0.16803(15) 0.61310(12) 0.5276(2) 0.0562(5) Uani d . 1 . .
H H20 -0.1446 0.5731 0.4650 0.067 Uiso calc R 1 . .
C C21 -0.26739(16) 0.60932(13) 0.5534(3) 0.0620(6) Uani d . 1 . .
H H21 -0.3120 0.5669 0.5082 0.074 Uiso calc R 1 . .
C C22 -0.29921(16) 0.66882(15) 0.6463(3) 0.0667(6) Uani d . 1 . .
H H22 -0.3660 0.6680 0.6650 0.080 Uiso calc R 1 . .
C C23 -0.23034(16) 0.73019(14) 0.7117(3) 0.0667(6) Uani d . 1 . .
H H23 -0.2525 0.7703 0.7755 0.080 Uiso calc R 1 . .

loop_
_atom_site_aniso_label
_atom_site_aniso_U_11
_atom_site_aniso_U_22
_atom_site_aniso_U_33
_atom_site_aniso_U_12
_atom_site_aniso_U_13
_atom_site_aniso_U_23
N1 0.0429(9) 0.0609(9) 0.0431(9) 0.0008(7) 0.0077(7) -0.0047(7)
N2 0.0480(10) 0.0581(10) 0.0636(11) 0.0033(7) 0.0136(8) -0.0097(8)
C1 0.0445(11) 0.0427(9) 0.0513(11) -0.0007(7) 0.0103(8) -0.0045(8)
C2 0.0460(11) 0.0466(10) 0.0451(10) -0.0006(7) 0.0091(8) -0.0094(8)
C3 0.0511(12) 0.0547(11) 0.0533(11) -0.0027(8) 0.0122(9) 0.0011(9)
C4 0.0565(12) 0.0515(11) 0.0408(10) 0.0000(8) 0.0067(8) -0.0038(8)
C5 0.0707(15) 0.0608(13) 0.0563(12) -0.0049(10) 0.0051(11) 0.0056(10)
C6 0.0868(18) 0.0677(14) 0.0625(14) 0.0120(13) -0.0013(13) 0.0099(11)
C7 0.0646(16) 0.0928(17) 0.0676(15) 0.0176(13) 0.0005(12) 0.0117(13)
C8 0.0509(13) 0.0838(15) 0.0593(13) 0.0032(10) 0.0056(10) 0.0078(11)
C9 0.0475(12) 0.0563(11) 0.0402(10) 0.0008(8) 0.0050(8) -0.0065(8)
C10 0.0439(11) 0.0461(10) 0.0461(10) -0.0033(7) 0.0066(8) -0.0066(8)
C11 0.0439(11) 0.0418(9) 0.0445(10) -0.0030(7) 0.0086(8) -0.0019(7)
C12 0.0436(12) 0.0595(12) 0.0526(12) -0.0034(8) 0.0065(9) -0.0006(9)
C13 0.0498(12) 0.0606(12) 0.0540(12) 0.0000(8) 0.0164(10) 0.0008(9)
C14 0.0591(13) 0.0595(12) 0.0478(11) -0.0007(9) 0.0178(10) -0.0022(9)
C15 0.0489(12) 0.0524(11) 0.0430(10) -0.0017(8) 0.0060(9) -0.0009(8)
C16 0.0423(11) 0.0394(9) 0.0471(10) -0.0024(7) 0.0107(8) -0.0004(7)
C17 0.0557(14) 0.0962(17) 0.0727(15) 0.0020(11) 0.0255(12) -0.0024(13)
C18 0.085(2) 0.129(3) 0.188(4) -0.0048(18) 0.064(2) 0.038(3)
C19 0.0462(11) 0.0439(10) 0.0474(10) 0.0035(8) 0.0083(8) -0.0001(8)
C20 0.0514(12) 0.0529(11) 0.0651(13) -0.0019(8) 0.0134(10) -0.0089(9)
C21 0.0496(13) 0.0631(13) 0.0738(15) -0.0089(9) 0.0129(11) -0.0028(11)
C22 0.0467(12) 0.0813(15) 0.0751(15) -0.0015(11) 0.0192(11) -0.0010(12)
C23 0.0532(14) 0.0742(14) 0.0765(15) 0.0050(10) 0.0218(11) -0.0149(11)

loop_
_atom_type_symbol
_atom_type_description
_atom_type_scat_dispersion_real
_atom_type_scat_dispersion_imag
_atom_type_scat_source
C C 0.0033 0.0016 'International Tables Vol C Tables 4.2.6.8 and 6.1.1.4'
H H 0.0000 0.0000 'International Tables Vol C Tables 4.2.6.8 and 6.1.1.4'
N N 0.0061 0.0033 'International Tables Vol C Tables 4.2.6.8 and 6.1.1.4'

loop_
_geom_angle_atom_site_label_1
_geom_angle_atom_site_label_2
_geom_angle_atom_site_label_3
_geom_angle_site_symmetry_1
_geom_angle_site_symmetry_3
_geom_angle
_geom_angle_publ_flag
C16 N1 C1 . . 117.08(14) ?
C16 N1 H1N . . 112.5 ?
C1 N1 H1N . . 110.8 ?
C23 N2 C19 . . 117.16(17) ?
N1 C1 C19 . . 110.52(14) ?
N1 C1 C2 . . 109.93(14) ?
C19 C1 C2 . . 110.28(14) ?
N1 C1 H1 . . 108.7 ?
C19 C1 H1 . . 108.7 ?
C2 C1 H1 . . 108.7 ?
C1 C2 C3 . . 113.82(14) ?
C1 C2 C10 . . 113.60(14) ?
C3 C2 C10 . . 105.75(14) ?
C1 C2 H2 . . 107.8 ?
C3 C2 H2 . . 107.8 ?
C10 C2 H2 . . 107.8 ?
C4 C3 C2 . . 103.86(15) ?
C4 C3 H3A . . 111.0 ?
C2 C3 H3A . . 111.0 ?
C4 C3 H3B . . 111.0 ?
C2 C3 H3B . . 111.0 ?
H3A C3 H3B . . 109.0 ?
C5 C4 C9 . . 120.69(18) ?
C5 C4 C3 . . 128.74(18) ?
C9 C4 C3 . . 110.56(16) ?
C6 C5 C4 . . 119.1(2) ?
C6 C5 H5 . . 120.5 ?
C4 C5 H5 . . 120.5 ?
C7 C6 C5 . . 120.8(2) ?
C7 C6 H6 . . 119.6 ?
C5 C6 H6 . . 119.6 ?
C6 C7 C8 . . 120.5(2) ?
C6 C7 H7 . . 119.8 ?
C8 C7 H7 . . 119.8 ?
C7 C8 C9 . . 119.4(2) ?
C7 C8 H8 . . 120.3 ?
C9 C8 H8 . . 120.3 ?
C4 C9 C8 . . 119.61(19) ?
C4 C9 C10 . . 111.27(16) ?
C8 C9 C10 . . 129.09(18) ?
C11 C10 C9 . . 111.60(14) ?
C11 C10 C2 . . 113.02(14) ?
C9 C10 C2 . . 102.20(14) ?
C11 C10 H10 . . 109.9 ?
C9 C10 H10 . . 109.9 ?
C2 C10 H10 . . 109.9 ?
C12 C11 C16 . . 118.00(17) ?
C12 C11 C10 . . 120.53(16) ?
C16 C11 C10 . . 121.44(16) ?
C13 C12 C11 . . 123.67(18) ?
C13 C12 H12 . . 118.2 ?
C11 C12 H12 . . 118.2 ?
C12 C13 C14 . . 116.96(18) ?
C12 C13 C17 . . 121.04(18) ?
C14 C13 C17 . . 122.00(18) ?
C15 C14 C13 . . 120.98(18) ?
C15 C14 H14 . . 119.5 ?
C13 C14 H14 . . 119.5 ?
C14 C15 C16 . . 121.60(17) ?
C14 C15 H15 . . 119.2 ?
C16 C15 H15 . . 119.2 ?
C15 C16 C11 . . 118.71(17) ?
C15 C16 N1 . . 119.70(16) ?
C11 C16 N1 . . 121.53(16) ?
C18 C17 C13 . . 113.9(2) ?
C18 C17 H17A . . 108.8 ?
C13 C17 H17A . . 108.8 ?
C18 C17 H17B . . 108.8 ?
C13 C17 H17B . . 108.8 ?
H17A C17 H17B . . 107.7 ?
C17 C18 H18A . . 109.5 ?
C17 C18 H18B . . 109.5 ?
H18A C18 H18B . . 109.5 ?
C17 C18 H18C . . 109.5 ?
H18A C18 H18C . . 109.5 ?
H18B C18 H18C . . 109.5 ?
N2 C19 C20 . . 122.16(17) ?
N2 C19 C1 . . 115.24(15) ?
C20 C19 C1 . . 122.56(16) ?
C21 C20 C19 . . 119.26(18) ?
C21 C20 H20 . . 120.4 ?
C19 C20 H20 . . 120.4 ?
C22 C21 C20 . . 118.92(19) ?
C22 C21 H21 . . 120.5 ?
C20 C21 H21 . . 120.5 ?
C21 C22 C23 . . 118.6(2) ?
C21 C22 H22 . . 120.7 ?
C23 C22 H22 . . 120.7 ?
N2 C23 C22 . . 123.90(19) ?
N2 C23 H23 . . 118.1 ?
C22 C23 H23 . . 118.1 ?

loop_
_geom_bond_atom_site_label_1
_geom_bond_atom_site_label_2
_geom_bond_site_symmetry_2
_geom_bond_distance
_geom_bond_publ_flag
N1 C16 . 1.403(2) ?
N1 C1 . 1.458(2) ?
N1 H1N . 0.8700 ?
N2 C23 . 1.337(2) ?
N2 C19 . 1.340(2) ?
C1 C19 . 1.517(2) ?
C1 C2 . 1.528(2) ?
C1 H1 . 0.9800 ?
C2 C3 . 1.543(2) ?
C2 C10 . 1.552(2) ?
C2 H2 . 0.9800 ?
C3 C4 . 1.499(3) ?
C3 H3A . 0.9700 ?
C3 H3B . 0.9700 ?
C4 C5 . 1.384(3) ?
C4 C9 . 1.389(3) ?
C5 C6 . 1.383(3) ?
C5 H5 . 0.9300 ?
C6 C7 . 1.371(3) ?
C6 H6 . 0.9300 ?
C7 C8 . 1.387(3) ?
C7 H7 . 0.9300 ?
C8 C9 . 1.390(3) ?
C8 H8 . 0.9300 ?
C9 C10 . 1.522(2) ?
C10 C11 . 1.521(2) ?
C10 H10 . 0.9800 ?
C11 C12 . 1.395(3) ?
C11 C16 . 1.401(2) ?
C12 C13 . 1.384(3) ?
C12 H12 . 0.9300 ?
C13 C14 . 1.393(3) ?
C13 C17 . 1.516(3) ?
C14 C15 . 1.373(3) ?
C14 H14 . 0.9300 ?
C15 C16 . 1.397(2) ?
C15 H15 . 0.9300 ?
C17 C18 . 1.479(3) ?
C17 H17A . 0.9700 ?
C17 H17B . 0.9700 ?
C18 H18A . 0.9600 ?
C18 H18B . 0.9600 ?
C18 H18C . 0.9600 ?
C19 C20 . 1.390(3) ?
C20 C21 . 1.379(3) ?
C20 H20 . 0.9300 ?
C21 C22 . 1.364(3) ?
C21 H21 . 0.9300 ?
C22 C23 . 1.378(3) ?
C22 H22 . 0.9300 ?
C23 H23 . 0.9300 ?

loop_
_geom_hbond_atom_site_label_D
_geom_hbond_atom_site_label_H
_geom_hbond_atom_site_label_A
_geom_hbond_site_symmetry_A
_geom_hbond_distance_DH
_geom_hbond_distance_HA
_geom_hbond_distance_DA
_geom_hbond_angle_DHA
_geom_hbond_publ_flag
N1 H1N N2 4_575 0.87 2.53 3.345(2) 157 yes
C20 H20 N1 1_555 0.93 2.51 2.825(3) 100 yes
C14 H14 Cg4 1_554 0.93 2.74 3.611(2) 153 yes
